data_7018010
loop_
_publ_author_name
'Li, Yun-Hua'
'Sun, Di'
'Hao, Hong-Jun'
'Zhao, Yang'
'Huang, Rong-Bin'
'Zheng, Lan-Sun'

_publ_section_title
;
 Three novel organosilver(I) coordination networks constructed from
 diallylmelamine and polycarboxylates incorporating silver-vinyl bonding.
;
_journal_issue 8
_journal_name_full 'Dalton transactions (Cambridge, England : 2003)'
_journal_page_first 2289
_journal_page_last 2295
_journal_paper_doi 10.1039/c1dt11866h
_journal_volume 41
_journal_year 2012
_chemical_formula_moiety 'C14 H20 Ag2 N6 O4 '
_chemical_formula_sum 'C14 H20 Ag2 N6 O4'
_chemical_formula_weight 552.10
_chemical_name_systematic
;
?
;
_space_group_IT_number 2
_symmetry_cell_setting triclinic
_symmetry_space_group_name_Hall '-P 1'
_symmetry_space_group_name_H-M 'P -1'
_atom_sites_solution_hydrogens geom
_atom_sites_solution_primary direct
_atom_sites_solution_secondary difmap
_audit_creation_method SHELXL-97
_cell_angle_alpha 111.691(4)
_cell_angle_beta 100.021(4)
_cell_angle_gamma 102.290(4)
_cell_formula_units_Z 2
_cell_length_a 8.1924(19)
_cell_length_b 10.620(3)
_cell_length_c 11.231(3)
_cell_measurement_temperature 173(2)
_cell_volume 852.1(4)
_computing_structure_refinement 'SHELXL-97 (Sheldrick, 1997)'
_computing_structure_solution 'SHELXS-97 (Sheldrick, 1990)'
_diffrn_ambient_temperature 173(2)
_diffrn_measured_fraction_theta_full 0.978
_diffrn_measured_fraction_theta_max 0.978
_diffrn_radiation_monochromator graphite
_diffrn_radiation_source 'fine-focus sealed tube'
_diffrn_radiation_type MoK\a
_diffrn_radiation_wavelength 0.71073
_diffrn_reflns_av_R_equivalents 0.0193
_diffrn_reflns_av_sigmaI/netI 0.0366
_diffrn_reflns_limit_h_max 9
_diffrn_reflns_limit_h_min -9
_diffrn_reflns_limit_k_max 12
_diffrn_reflns_limit_k_min -12
_diffrn_reflns_limit_l_max 13
_diffrn_reflns_limit_l_min -9
_diffrn_reflns_number 4393
_diffrn_reflns_theta_full 25.00
_diffrn_reflns_theta_max 25.00
_diffrn_reflns_theta_min 2.03
_exptl_absorpt_coefficient_mu 2.333
_exptl_absorpt_correction_T_max 0.8002
_exptl_absorpt_correction_T_min 0.7513
_exptl_absorpt_correction_type multi-scan
_exptl_absorpt_process_details sadabs
_exptl_crystal_density_diffrn 2.152
_exptl_crystal_density_method 'not measured'
_exptl_crystal_F_000 544
_exptl_crystal_size_max 0.13
_exptl_crystal_size_mid 0.10
_exptl_crystal_size_min 0.10
_refine_diff_density_max 0.813
_refine_diff_density_min -0.570
_refine_diff_density_rms 0.108
_refine_ls_extinction_method none
_refine_ls_goodness_of_fit_ref 1.043
_refine_ls_hydrogen_treatment constr
_refine_ls_matrix_type full
_refine_ls_number_parameters 235
_refine_ls_number_reflns 2938
_refine_ls_number_restraints 0
_refine_ls_restrained_S_all 1.043
_refine_ls_R_factor_all 0.0298
_refine_ls_R_factor_gt 0.0278
_refine_ls_shift/su_max 0.000
_refine_ls_shift/su_mean 0.000
_refine_ls_structure_factor_coef Fsqd
_refine_ls_weighting_details 'calc w=1/[\s^2^(Fo^2^)+(0.0389P)^2^+0.3949P] where P=(Fo^2^+2Fc^2^)/3'
_refine_ls_weighting_scheme calc
_refine_ls_wR_factor_gt 0.0706
_refine_ls_wR_factor_ref 0.0721
_reflns_number_gt 2754
_reflns_number_total 2938
_reflns_threshold_expression >2sigma(I)
_cod_data_source_file c1dt11866h.txt
_cod_data_source_block p2
_cod_original_sg_symbol_H-M p-1
_cod_database_code 7018010

loop_
_symmetry_equiv_pos_as_xyz
'x, y, z'
'-x, -y, -z'

loop_
_atom_site_label
_atom_site_type_symbol
_atom_site_fract_x
_atom_site_fract_y
_atom_site_fract_z
_atom_site_U_iso_or_equiv
_atom_site_adp_type
_atom_site_occupancy
_atom_site_symmetry_multiplicity
_atom_site_calc_flag
_atom_site_refinement_flags
Ag1 Ag 0.43810(3) 0.15602(3) 0.35642(2) 0.02012(10) Uani 1 1 d .
Ag2 Ag 0.11257(3) 0.14623(3) 0.17282(3) 0.02296(10) Uani 1 1 d .
C1 C 0.8351(4) 0.1452(3) 0.3302(3) 0.0164(7) Uani 1 1 d .
C2 C 1.0744(4) 0.3380(3) 0.4501(3) 0.0159(7) Uani 1 1 d .
C3 C 0.8577(5) 0.2937(3) 0.5410(3) 0.0166(7) Uani 1 1 d .
C4 C 0.6365(5) 0.2327(4) 0.6484(3) 0.0191(8) Uani 1 1 d .
H4C H 0.6427 0.2473 0.7416 0.023 Uiso 1 1 calc R
H4D H 0.6319 0.1328 0.5976 0.023 Uiso 1 1 calc R
C5 C 0.4726(5) 0.2545(4) 0.5908(3) 0.0183(7) Uani 1 1 d .
H5C H 0.4760 0.3445 0.5910 0.022 Uiso 1 1 calc R
C6 C 0.3205(5) 0.1509(4) 0.5388(3) 0.0228(8) Uani 1 1 d .
H6A H 0.3150 0.0603 0.5379 0.027 Uiso 1 1 calc R
H6B H 0.2180 0.1680 0.5028 0.027 Uiso 1 1 calc R
C7 C 0.9073(5) 0.4334(4) 0.7765(4) 0.0251(8) Uani 1 1 d .
H7A H 0.8348 0.4779 0.8307 0.030 Uiso 1 1 calc R
H7B H 0.9861 0.5084 0.7629 0.030 Uiso 1 1 calc R
C8 C 1.0135(5) 0.3738(5) 0.8509(4) 0.0325(10) Uani 1 1 d .
H8A H 1.0840 0.4383 0.9383 0.039 Uiso 1 1 calc R
C9 C 1.0211(6) 0.2432(5) 0.8101(5) 0.0428(12) Uani 1 1 d .
H9A H 0.9535 0.1739 0.7237 0.051 Uiso 1 1 calc R
H9B H 1.0941 0.2178 0.8670 0.051 Uiso 1 1 calc R
C10 C 0.2849(5) -0.0940(4) 0.0600(3) 0.0185(8) Uani 1 1 d .
C11 C 0.3146(5) -0.2122(4) -0.0515(4) 0.0251(8) Uani 1 1 d .
H11A H 0.3908 -0.1684 -0.0940 0.030 Uiso 1 1 calc R
H11B H 0.2012 -0.2682 -0.1194 0.030 Uiso 1 1 calc R
C12 C 0.3936(5) -0.3146(4) -0.0163(3) 0.0211(8) Uani 1 1 d .
H12A H 0.3168 -0.3634 0.0227 0.025 Uiso 1 1 calc R
H12B H 0.5076 -0.2612 0.0515 0.025 Uiso 1 1 calc R
C13 C 0.4182(5) -0.4246(4) -0.1390(4) 0.0204(8) Uani 1 1 d .
H13A H 0.4598 -0.4956 -0.1155 0.024 Uiso 1 1 calc R
H13B H 0.3055 -0.4748 -0.2086 0.024 Uiso 1 1 calc R
C14 C 0.5490(5) -0.3532(4) -0.1925(4) 0.0226(8) Uani 1 1 d .
N1 N 0.9929(4) 0.2193(3) 0.3352(3) 0.0165(6) Uani 1 1 d .
N2 N 1.0148(4) 0.3752(3) 0.5563(3) 0.0169(6) Uani 1 1 d .
N3 N 0.7565(4) 0.1806(3) 0.4270(3) 0.0161(6) Uani 1 1 d .
N4 N 0.7508(4) 0.0251(3) 0.2212(3) 0.0197(7) Uani 1 1 d .
H4A H 0.6480 -0.0269 0.2156 0.024 Uiso 1 1 calc R
H4B H 0.7979 -0.0023 0.1550 0.024 Uiso 1 1 calc R
N5 N 1.2282(4) 0.4189(3) 0.4597(3) 0.0182(6) Uani 1 1 d .
H5A H 1.2864 0.4941 0.5346 0.022 Uiso 1 1 calc R
H5B H 1.2719 0.3974 0.3911 0.022 Uiso 1 1 calc R
N6 N 0.7954(4) 0.3260(3) 0.6480(3) 0.0176(6) Uani 1 1 d .
O1 O 0.3831(3) -0.0494(2) 0.1752(2) 0.0196(5) Uani 1 1 d .
O2 O 0.1680(3) -0.0433(3) 0.0288(2) 0.0273(6) Uani 1 1 d .
O3 O 0.6986(4) -0.2923(4) -0.1168(3) 0.0507(9) Uani 1 1 d .
O4 O 0.4989(4) -0.3553(3) -0.3048(2) 0.0321(7) Uani 1 1 d .

loop_
_atom_site_aniso_label
_atom_site_aniso_U_11
_atom_site_aniso_U_22
_atom_site_aniso_U_33
_atom_site_aniso_U_23
_atom_site_aniso_U_13
_atom_site_aniso_U_12
Ag1 0.02118(17) 0.02152(16) 0.01487(16) 0.00500(12) 0.00550(12) 0.00554(12)
Ag2 0.01705(17) 0.02994(17) 0.01575(16) 0.00169(12) 0.00791(12) 0.00697(12)
C1 0.0195(18) 0.0172(16) 0.0144(17) 0.0069(14) 0.0041(14) 0.0092(14)
C2 0.0179(18) 0.0177(16) 0.0159(17) 0.0092(14) 0.0057(14) 0.0086(14)
C3 0.0219(19) 0.0169(16) 0.0145(17) 0.0089(14) 0.0060(14) 0.0078(14)
C4 0.023(2) 0.0248(18) 0.0126(17) 0.0100(15) 0.0093(15) 0.0067(15)
C5 0.0241(19) 0.0214(17) 0.0132(17) 0.0071(14) 0.0097(14) 0.0109(15)
C6 0.027(2) 0.0272(19) 0.0187(18) 0.0117(16) 0.0102(16) 0.0097(16)
C7 0.025(2) 0.0255(19) 0.0161(18) 0.0018(15) 0.0085(16) 0.0016(16)
C8 0.021(2) 0.052(3) 0.0172(19) 0.0146(19) 0.0051(16) -0.0015(19)
C9 0.030(2) 0.054(3) 0.053(3) 0.035(3) 0.006(2) 0.013(2)
C10 0.0184(19) 0.0190(17) 0.0170(18) 0.0047(14) 0.0093(15) 0.0050(14)
C11 0.030(2) 0.0272(19) 0.0160(18) 0.0035(16) 0.0068(16) 0.0154(17)
C12 0.029(2) 0.0189(17) 0.0141(17) 0.0043(14) 0.0103(15) 0.0074(15)
C13 0.024(2) 0.0176(17) 0.0216(19) 0.0073(15) 0.0114(15) 0.0086(15)
C14 0.029(2) 0.0157(17) 0.025(2) 0.0053(15) 0.0141(17) 0.0106(15)
N1 0.0137(15) 0.0205(14) 0.0144(14) 0.0046(12) 0.0067(12) 0.0063(12)
N2 0.0158(15) 0.0197(14) 0.0128(14) 0.0039(12) 0.0051(12) 0.0052(12)
N3 0.0155(15) 0.0187(14) 0.0129(14) 0.0045(12) 0.0051(12) 0.0058(12)
N4 0.0190(16) 0.0204(15) 0.0140(15) 0.0008(12) 0.0073(12) 0.0042(12)
N5 0.0171(15) 0.0210(15) 0.0148(15) 0.0052(12) 0.0068(12) 0.0047(12)
N6 0.0183(16) 0.0212(14) 0.0123(14) 0.0061(12) 0.0063(12) 0.0042(12)
O1 0.0185(13) 0.0200(12) 0.0139(13) 0.0020(10) 0.0028(10) 0.0042(10)
O2 0.0311(15) 0.0326(14) 0.0146(13) 0.0014(11) 0.0056(11) 0.0191(12)
O3 0.0211(16) 0.078(2) 0.061(2) 0.048(2) 0.0059(16) 0.0010(16)
O4 0.0426(17) 0.0263(14) 0.0161(14) 0.0073(11) 0.0043(12) -0.0054(12)

loop_
_atom_type_symbol
_atom_type_description
_atom_type_scat_dispersion_real
_atom_type_scat_dispersion_imag
_atom_type_scat_source
C C 0.0033 0.0016 'International Tables Vol C Tables 4.2.6.8 and 6.1.1.4'
H H 0.0000 0.0000 'International Tables Vol C Tables 4.2.6.8 and 6.1.1.4'
Ag Ag -0.8971 1.1015 'International Tables Vol C Tables 4.2.6.8 and 6.1.1.4'
N N 0.0061 0.0033 'International Tables Vol C Tables 4.2.6.8 and 6.1.1.4'
O O 0.0106 0.0060 'International Tables Vol C Tables 4.2.6.8 and 6.1.1.4'

loop_
_geom_angle_atom_site_label_1
_geom_angle_atom_site_label_2
_geom_angle_atom_site_label_3
_geom_angle
_geom_angle_site_symmetry_1
_geom_angle_site_symmetry_3
O1 Ag1 O4 111.55(9) . 2_655
O1 Ag1 C5 143.45(11) . .
O4 Ag1 C5 104.89(11) 2_655 .
O1 Ag1 C6 118.87(11) . .
O4 Ag1 C6 124.48(11) 2_655 .
C5 Ag1 C6 32.32(12) . .
O1 Ag1 N3 93.03(9) . .
O4 Ag1 N3 91.31(10) 2_655 .
C5 Ag1 N3 83.24(11) . .
C6 Ag1 N3 107.15(11) . .
O1 Ag1 Ag2 77.07(6) . .
O4 Ag1 Ag2 71.18(7) 2_655 .
C5 Ag1 Ag2 118.70(9) . .
C6 Ag1 Ag2 98.28(9) . .
N3 Ag1 Ag2 154.37(6) . .
N1 Ag2 O2 144.97(10) 1_455 .
N1 Ag2 O3 124.78(13) 1_455 2_655
O2 Ag2 O3 89.39(13) . 2_655
N1 Ag2 O2 98.45(10) 1_455 2
O2 Ag2 O2 78.97(10) . 2
O3 Ag2 O2 102.55(10) 2_655 2
N1 Ag2 Ag1 93.01(8) 1_455 .
O2 Ag2 Ag1 81.76(7) . .
O3 Ag2 Ag1 84.60(8) 2_655 .
O2 Ag2 Ag1 159.32(6) 2 .
N4 C1 N3 117.0(3) . .
N4 C1 N1 117.8(3) . .
N3 C1 N1 125.2(3) . .
N2 C2 N5 117.5(3) . .
N2 C2 N1 124.4(3) . .
N5 C2 N1 118.1(3) . .
N2 C3 N6 117.0(3) . .
N2 C3 N3 125.5(3) . .
N6 C3 N3 117.5(3) . .
N6 C4 C5 114.9(3) . .
N6 C4 H4C 108.5 . .
C5 C4 H4C 108.5 . .
N6 C4 H4D 108.5 . .
C5 C4 H4D 108.5 . .
H4C C4 H4D 107.5 . .
C6 C5 C4 122.0(3) . .
C6 C5 Ag1 75.5(2) . .
C4 C5 Ag1 104.4(2) . .
C6 C5 H5C 119.0 . .
C4 C5 H5C 119.0 . .
Ag1 C5 H5C 90.1 . .
C5 C6 Ag1 72.2(2) . .
C5 C6 H6A 120.0 . .
Ag1 C6 H6A 105.6 . .
C5 C6 H6B 120.0 . .
Ag1 C6 H6B 92.1 . .
H6A C6 H6B 120.0 . .
N6 C7 C8 112.5(3) . .
N6 C7 H7A 109.1 . .
C8 C7 H7A 109.1 . .
N6 C7 H7B 109.1 . .
C8 C7 H7B 109.1 . .
H7A C7 H7B 107.8 . .
C9 C8 C7 127.7(4) . .
C9 C8 H8A 116.1 . .
C7 C8 H8A 116.1 . .
C8 C9 H9A 120.0 . .
C8 C9 H9B 120.0 . .
H9A C9 H9B 120.0 . .
O1 C10 O2 124.8(3) . .
O1 C10 C11 118.0(3) . .
O2 C10 C11 117.1(3) . .
C10 C11 C12 117.7(3) . .
C10 C11 H11A 107.9 . .
C12 C11 H11A 107.9 . .
C10 C11 H11B 107.9 . .
C12 C11 H11B 107.9 . .
H11A C11 H11B 107.2 . .
C11 C12 C13 110.9(3) . .
C11 C12 H12A 109.5 . .
C13 C12 H12A 109.5 . .
C11 C12 H12B 109.5 . .
C13 C12 H12B 109.5 . .
H12A C12 H12B 108.0 . .
C14 C13 C12 110.3(3) . .
C14 C13 H13A 109.6 . .
C12 C13 H13A 109.6 . .
C14 C13 H13B 109.6 . .
C12 C13 H13B 109.6 . .
H13A C13 H13B 108.1 . .
O3 C14 O4 125.2(4) . .
O3 C14 C13 115.9(3) . .
O4 C14 C13 118.9(3) . .
C1 N1 C2 115.0(3) . .
C1 N1 Ag2 121.9(2) . 1_655
C2 N1 Ag2 123.0(2) . 1_655
C2 N2 C3 115.5(3) . .
C1 N3 C3 113.9(3) . .
C1 N3 Ag1 116.7(2) . .
C3 N3 Ag1 118.1(2) . .
C1 N4 H4A 120.0 . .
C1 N4 H4B 120.0 . .
H4A N4 H4B 120.0 . .
C2 N5 H5A 120.0 . .
C2 N5 H5B 120.0 . .
H5A N5 H5B 120.0 . .
C3 N6 C7 119.6(3) . .
C3 N6 C4 121.7(3) . .
C7 N6 C4 116.8(3) . .
C10 O1 Ag1 130.2(2) . .
C10 O2 Ag2 124.3(2) . .
C10 O2 Ag2 132.8(2) . 2
Ag2 O2 Ag2 101.03(10) . 2
C14 O3 Ag2 117.6(3) . 2_655
C14 O4 Ag1 125.4(2) . 2_655

loop_
_geom_bond_atom_site_label_1
_geom_bond_atom_site_label_2
_geom_bond_distance
_geom_bond_site_symmetry_2
Ag1 O1 2.255(2) .
Ag1 O4 2.373(3) 2_655
Ag1 C5 2.384(3) .
Ag1 C6 2.424(4) .
Ag1 N3 2.517(3) .
Ag1 Ag2 3.0306(7) .
Ag2 N1 2.188(3) 1_455
Ag2 O2 2.260(3) .
Ag2 O3 2.288(3) 2_655
Ag2 O2 2.626(3) 2
C1 N4 1.333(4) .
C1 N3 1.335(5) .
C1 N1 1.343(4) .
C2 N2 1.324(4) .
C2 N5 1.327(4) .
C2 N1 1.356(4) .
C3 N2 1.332(4) .
C3 N6 1.343(4) .
C3 N3 1.356(4) .
C4 N6 1.460(4) .
C4 C5 1.489(5) .
C4 H4C 0.9900 .
C4 H4D 0.9900 .
C5 C6 1.339(5) .
C5 H5C 0.9500 .
C6 H6A 0.9500 .
C6 H6B 0.9500 .
C7 N6 1.450(4) .
C7 C8 1.493(6) .
C7 H7A 0.9900 .
C7 H7B 0.9900 .
C8 C9 1.309(7) .
C8 H8A 0.9500 .
C9 H9A 0.9500 .
C9 H9B 0.9500 .
C10 O1 1.253(4) .
C10 O2 1.254(4) .
C10 C11 1.509(5) .
C11 C12 1.513(5) .
C11 H11A 0.9900 .
C11 H11B 0.9900 .
C12 C13 1.520(5) .
C12 H12A 0.9900 .
C12 H12B 0.9900 .
C13 C14 1.516(5) .
C13 H13A 0.9900 .
C13 H13B 0.9900 .
C14 O3 1.240(5) .
C14 O4 1.246(5) .
N1 Ag2 2.188(3) 1_655
N4 H4A 0.8800 .
N4 H4B 0.8800 .
N5 H5A 0.8800 .
N5 H5B 0.8800 .
O2 Ag2 2.626(3) 2
O3 Ag2 2.288(3) 2_655
O4 Ag1 2.373(3) 2_655

loop_
_geom_torsion_atom_site_label_1
_geom_torsion_atom_site_label_2
_geom_torsion_atom_site_label_3
_geom_torsion_atom_site_label_4
_geom_torsion
_geom_torsion_site_symmetry_1
_geom_torsion_site_symmetry_4
O1 Ag1 Ag2 N1 137.69(10) . 1_455
O4 Ag1 Ag2 N1 -103.86(10) 2_655 1_455
C5 Ag1 Ag2 N1 -6.80(12) . 1_455
C6 Ag1 Ag2 N1 19.83(12) . 1_455
N3 Ag1 Ag2 N1 -152.99(16) . 1_455
O1 Ag1 Ag2 O2 -7.49(9) . .
O4 Ag1 Ag2 O2 110.96(10) 2_655 .
C5 Ag1 Ag2 O2 -151.98(12) . .
C6 Ag1 Ag2 O2 -125.34(12) . .
N3 Ag1 Ag2 O2 61.83(16) . .
O1 Ag1 Ag2 O3 -97.65(12) . 2_655
O4 Ag1 Ag2 O3 20.80(13) 2_655 2_655
C5 Ag1 Ag2 O3 117.86(14) . 2_655
C6 Ag1 Ag2 O3 144.50(14) . 2_655
N3 Ag1 Ag2 O3 -28.33(18) . 2_655
O1 Ag1 Ag2 O2 13.91(19) . 2
O4 Ag1 Ag2 O2 132.36(19) 2_655 2
C5 Ag1 Ag2 O2 -130.6(2) . 2
C6 Ag1 Ag2 O2 -103.94(19) . 2
N3 Ag1 Ag2 O2 83.2(2) . 2
N6 C4 C5 C6 154.9(3) . .
N6 C4 C5 Ag1 73.3(3) . .
O1 Ag1 C5 C6 -52.0(3) . .
O4 Ag1 C5 C6 132.5(2) 2_655 .
N3 Ag1 C5 C6 -138.0(2) . .
Ag2 Ag1 C5 C6 56.1(2) . .
O1 Ag1 C5 C4 67.9(3) . .
O4 Ag1 C5 C4 -107.6(2) 2_655 .
C6 Ag1 C5 C4 119.9(3) . .
N3 Ag1 C5 C4 -18.1(2) . .
Ag2 Ag1 C5 C4 175.94(18) . .
C4 C5 C6 Ag1 -98.1(3) . .
O1 Ag1 C6 C5 147.6(2) . .
O4 Ag1 C6 C5 -59.8(3) 2_655 .
N3 Ag1 C6 C5 44.1(2) . .
Ag2 Ag1 C6 C5 -132.7(2) . .
N6 C7 C8 C9 3.8(6) . .
O1 C10 C11 C12 28.3(5) . .
O2 C10 C11 C12 -154.8(3) . .
C10 C11 C12 C13 -178.8(3) . .
C11 C12 C13 C14 64.4(4) . .
C12 C13 C14 O3 62.8(5) . .
C12 C13 C14 O4 -114.8(4) . .
N4 C1 N1 C2 -178.0(3) . .
N3 C1 N1 C2 0.6(5) . .
N4 C1 N1 Ag2 -0.9(4) . 1_655
N3 C1 N1 Ag2 177.7(3) . 1_655
N2 C2 N1 C1 5.8(5) . .
N5 C2 N1 C1 -177.6(3) . .
N2 C2 N1 Ag2 -171.2(3) . 1_655
N5 C2 N1 Ag2 5.4(4) . 1_655
N5 C2 N2 C3 177.9(3) . .
N1 C2 N2 C3 -5.4(5) . .
N6 C3 N2 C2 178.1(3) . .
N3 C3 N2 C2 -1.4(5) . .
N4 C1 N3 C3 172.2(3) . .
N1 C1 N3 C3 -6.4(5) . .
N4 C1 N3 Ag1 -44.6(4) . .
N1 C1 N3 Ag1 136.8(3) . .
N2 C3 N3 C1 6.9(5) . .
N6 C3 N3 C1 -172.6(3) . .
N2 C3 N3 Ag1 -135.7(3) . .
N6 C3 N3 Ag1 44.8(4) . .
O1 Ag1 N3 C1 39.9(2) . .
O4 Ag1 N3 C1 -71.8(2) 2_655 .
C5 Ag1 N3 C1 -176.6(2) . .
C6 Ag1 N3 C1 161.4(2) . .
Ag2 Ag1 N3 C1 -26.1(3) . .
O1 Ag1 N3 C3 -178.6(2) . .
O4 Ag1 N3 C3 69.8(2) 2_655 .
C5 Ag1 N3 C3 -35.1(2) . .
C6 Ag1 N3 C3 -57.1(3) . .
Ag2 Ag1 N3 C3 115.5(2) . .
N2 C3 N6 C7 -7.7(5) . .
N3 C3 N6 C7 171.8(3) . .
N2 C3 N6 C4 -171.3(3) . .
N3 C3 N6 C4 8.3(5) . .
C8 C7 N6 C3 -86.4(4) . .
C8 C7 N6 C4 77.9(4) . .
C5 C4 N6 C3 -85.2(4) . .
C5 C4 N6 C7 110.8(4) . .
O2 C10 O1 Ag1 -15.3(5) . .
C11 C10 O1 Ag1 161.3(2) . .
O4 Ag1 O1 C10 -48.5(3) 2_655 .
C5 Ag1 O1 C10 136.2(3) . .
C6 Ag1 O1 C10 107.4(3) . .
N3 Ag1 O1 C10 -141.1(3) . .
Ag2 Ag1 O1 C10 15.0(3) . .
O1 C10 O2 Ag2 2.1(5) . .
C11 C10 O2 Ag2 -174.5(2) . .
O1 C10 O2 Ag2 -159.0(2) . 2
C11 C10 O2 Ag2 24.4(5) . 2
N1 Ag2 O2 C10 -77.0(3) 1_455 .
O3 Ag2 O2 C10 91.1(3) 2_655 .
O2 Ag2 O2 C10 -166.0(3) 2 .
Ag1 Ag2 O2 C10 6.5(3) . .
N1 Ag2 O2 Ag2 89.01(17) 1_455 2
O3 Ag2 O2 Ag2 -102.91(11) 2_655 2
O2 Ag2 O2 Ag2 0.0 2 2
Ag1 Ag2 O2 Ag2 172.46(9) . 2
O4 C14 O3 Ag2 9.3(6) . 2_655
C13 C14 O3 Ag2 -168.1(2) . 2_655
O3 C14 O4 Ag1 -45.1(6) . 2_655
C13 C14 O4 Ag1 132.3(3) . 2_655
